data_7062727
loop_
_publ_author_name
'Chen, Min'
'Sun, Dameng'
'Li, Jiahe'
'Wang, Zhiyuan'
'Liu, Hongming'
'Pan, Lixia'
'Chen, Hailan'
'Ma, Zhen'

_publ_section_title
;
 Cobalt(ii) terpyridine complexes: synthesis, characterization,
 antiproliferative activity and molecular docking with proteins and DNA
;
_journal_issue 40
_journal_name_full 'New Journal of Chemistry'
_journal_page_first 18785
_journal_page_last 18793
_journal_paper_doi 10.1039/D3NJ03445C
_journal_volume 47
_journal_year 2023
_chemical_formula_moiety 'C42 H30 Co N6, 2(Cl)'
_chemical_formula_sum 'C42 H30 Cl2 Co N6'
_chemical_formula_weight 748.55
_space_group_crystal_system triclinic
_space_group_IT_number 2
_space_group_name_Hall '-P 1'
_space_group_name_H-M_alt 'P -1'
_atom_sites_solution_hydrogens mixed
_audit_creation_date 2022-03-17
_audit_creation_method
;
Olex2 1.5
(compiled 2021.11.18 svn.ra9532c28 for OlexSys, GUI svn.r6429)
;
_audit_update_record
;
2023-07-21 deposited with the CCDC.	2023-09-18 downloaded from the CCDC.
;
_cell_angle_alpha 97.120(4)
_cell_angle_beta 95.761(5)
_cell_angle_gamma 111.838(6)
_cell_formula_units_Z 2
_cell_length_a 10.6413(7)
_cell_length_b 11.5087(6)
_cell_length_c 19.8685(11)
_cell_measurement_reflns_used 8943
_cell_measurement_temperature 296(2)
_cell_measurement_theta_max 28.9430
_cell_measurement_theta_min 3.0900
_cell_volume 2212.7(2)
_computing_cell_refinement 'CrysAlisPro 1.171.39.27b (Rigaku OD, 2015)'
_computing_data_collection 'CrysAlisPro 1.171.39.27b (Rigaku OD, 2015)'
_computing_data_reduction 'CrysAlisPro 1.171.39.27b (Rigaku OD, 2015)'
_computing_molecular_graphics 'Olex2 1.5 (Dolomanov et al., 2009)'
_computing_publication_material 'Olex2 1.5 (Dolomanov et al., 2009)'
_computing_structure_refinement 'SHELXL 2018/3 (Sheldrick, 2018)'
_computing_structure_solution 'SHELXS-97 (Sheldrick, 2008)'
_diffrn_ambient_temperature 296(2)
_diffrn_measured_fraction_theta_full 0.997
_diffrn_measured_fraction_theta_max 0.830
_diffrn_measurement_device_type 'multiwire proportional'
_diffrn_measurement_method 'phi and omega scans'
_diffrn_radiation_monochromator graphite
_diffrn_radiation_type MoK\a
_diffrn_radiation_wavelength 0.71073
_diffrn_reflns_av_R_equivalents 0.0251
_diffrn_reflns_av_unetI/netI 0.0392
_diffrn_reflns_Laue_measured_fraction_full 0.997
_diffrn_reflns_Laue_measured_fraction_max 0.830
_diffrn_reflns_limit_h_max 9
_diffrn_reflns_limit_h_min -13
_diffrn_reflns_limit_k_max 13
_diffrn_reflns_limit_k_min -14
_diffrn_reflns_limit_l_max 26
_diffrn_reflns_limit_l_min -27
_diffrn_reflns_number 20797
_diffrn_reflns_point_group_measured_fraction_full 0.997
_diffrn_reflns_point_group_measured_fraction_max 0.830
_diffrn_reflns_theta_full 25.242
_diffrn_reflns_theta_max 29.494
_diffrn_reflns_theta_min 3.053
_exptl_absorpt_coefficient_mu 0.541
_exptl_absorpt_correction_T_max 1.00000
_exptl_absorpt_correction_T_min 0.64003
_exptl_absorpt_correction_type multi-scan
_exptl_absorpt_process_details 'CrysAlisPro 1.171.40.53'
_exptl_crystal_colour orange
_exptl_crystal_colour_primary orange
_exptl_crystal_density_diffrn 1.124
_exptl_crystal_description block
_exptl_crystal_F_000 770
_exptl_crystal_size_max 0.15
_exptl_crystal_size_mid 0.11
_exptl_crystal_size_min 0.1
_refine_diff_density_max 0.559
_refine_diff_density_min -1.062
_refine_diff_density_rms 0.100
_refine_ls_extinction_method none
_refine_ls_goodness_of_fit_ref 1.036
_refine_ls_hydrogen_treatment constr
_refine_ls_matrix_type full
_refine_ls_number_parameters 460
_refine_ls_number_reflns 10239
_refine_ls_number_restraints 0
_refine_ls_restrained_S_all 1.036
_refine_ls_R_factor_all 0.0825
_refine_ls_R_factor_gt 0.0672
_refine_ls_shift/su_max 0.001
_refine_ls_shift/su_mean 0.000
_refine_ls_structure_factor_coef Fsqd
_refine_ls_weighting_details 'w=1/[\s^2^(Fo^2^)+(0.1349P)^2^+1.7049P] where P=(Fo^2^+2Fc^2^)/3'
_refine_ls_weighting_scheme calc
_refine_ls_wR_factor_gt 0.2052
_refine_ls_wR_factor_ref 0.2232
_reflns_Friedel_coverage 0.000
_reflns_number_gt 7928
_reflns_number_total 10239
_reflns_threshold_expression 'I > 2\s(I)'
_cod_data_source_file d3nj03445c2.cif
_cod_data_source_block b
_cod_depositor_comments 'Adding full bibliography for 7062723--7062728.cif.'
_cod_database_code 7062727
_shelx_shelxl_version_number 2018/3
_shelx_space_group_comment
;
The symmetry employed for this shelxl refinement is uniquely defined
by the following loop, which should always be used as a source of
symmetry information in preference to the above space-group names.
They are only intended as comments.
;
_shelx_estimated_absorpt_t_max 0.948
_shelx_estimated_absorpt_t_min 0.923
_olex2_refinement_description
;
1. Fixed Uiso
 At 1.2 times of:
  All C(H) groups
2.a Riding coordinates:
 C101(H101)
2.b Aromatic/amide H refined with riding coordinates:
 C3(H3), C5(H5), C11(H11), C12(H12), C13(H13), C14(H14), C16(H16), C18(H18),
 C20(H20), C24(H24), C26(H26), C28(H28), C29(H29), C31(H31), C32(H32), C33(H33),
  C34(H34), C35(H35), C36(H36), C37(H37), C42(H42), C43(H43), C44(H44),
 C45(H45), C99(H99), C100(H100), C102(H102), C103(H103), C104(H104)
;
_smtbx_masks_special_details
;
A solvent mask was calculated and 86 electrons were 
found in a volume of 672\%A^3^ in 1 void per unit cell. 
This is consistent with the presence of 
4[H2O] per Asymmetric Unit 
which account for 80 electrons 
per unit cell.
;
_smtbx_masks_void_probe_radius 1.2
_smtbx_masks_void_truncation_radius 1.2
_olex2_submission_special_instructions 'No special instructions were received'

loop_
_space_group_symop_operation_xyz
'x, y, z'
'-x, -y, -z'

loop_
_atom_site_label
_atom_site_type_symbol
_atom_site_fract_x
_atom_site_fract_y
_atom_site_fract_z
_atom_site_U_iso_or_equiv
_atom_site_adp_type
_atom_site_occupancy
_atom_site_site_symmetry_order
_atom_site_calc_flag
_atom_site_refinement_flags_posn
_atom_site_refinement_flags_adp
_atom_site_refinement_flags_occupancy
_atom_site_disorder_assembly
_atom_site_disorder_group
Co1 Co 0.47366(4) 0.24338(4) 0.25415(2) 0.03062(13) Uani 1 1 d . . . . .
N1 N 0.2999(3) 0.1441(2) 0.27879(12) 0.0334(5) Uani 1 1 d . . . . .
N2 N 0.3835(3) 0.1615(2) 0.16634(12) 0.0314(5) Uani 1 1 d . . . . .
N3 N 0.6230(3) 0.3210(2) 0.20473(12) 0.0336(5) Uani 1 1 d . . . . .
N4 N 0.4260(3) 0.3906(2) 0.25854(12) 0.0351(5) Uani 1 1 d . . . . .
N7 N 0.5424(3) 0.1156(2) 0.27482(12) 0.0339(5) Uani 1 1 d . . . . .
N8 N 0.5650(3) 0.3228(2) 0.34196(12) 0.0322(5) Uani 1 1 d . . . . .
C2 C 0.6345(3) 0.2674(3) 0.37724(15) 0.0349(6) Uani 1 1 d . . . . .
C3 C 0.7139(4) 0.3297(3) 0.43993(16) 0.0402(7) Uani 1 1 d . . . . .
H3 H 0.762548 0.291721 0.464371 0.048 Uiso 1 1 calc R U . . .
C4 C 0.7208(3) 0.4508(3) 0.46653(15) 0.0377(7) Uani 1 1 d . . . . .
C5 C 0.6423(4) 0.5033(3) 0.43003(15) 0.0396(7) Uani 1 1 d . . . . .
H5 H 0.642455 0.582111 0.447605 0.048 Uiso 1 1 calc R U . . .
C6 C 0.5640(3) 0.4360(3) 0.36712(15) 0.0352(6) Uani 1 1 d . . . . .
C7 C 0.4782(3) 0.4739(3) 0.31886(15) 0.0352(6) Uani 1 1 d . . . . .
C9 C 0.6161(3) 0.1436(3) 0.33917(15) 0.0349(6) Uani 1 1 d . . . . .
C11 C 0.5190(4) 0.0054(3) 0.23536(16) 0.0399(7) Uani 1 1 d . . . . .
H11 H 0.467814 -0.014180 0.191725 0.048 Uiso 1 1 calc R U . . .
C12 C 0.6644(4) 0.0593(3) 0.36415(18) 0.0474(8) Uani 1 1 d . . . . .
H12 H 0.711462 0.077873 0.408723 0.057 Uiso 1 1 calc R U . . .
C13 C 0.6417(5) -0.0539(4) 0.3216(2) 0.0540(9) Uani 1 1 d . . . . .
H13 H 0.675958 -0.111137 0.336863 0.065 Uiso 1 1 calc R U . . .
C14 C 0.7456(3) 0.4135(3) 0.23124(17) 0.0418(7) Uani 1 1 d . . . . .
H14 H 0.765794 0.444187 0.278258 0.050 Uiso 1 1 calc R U . . .
C16 C 0.6875(4) 0.3253(3) 0.09252(17) 0.0472(8) Uani 1 1 d . . . . .
H16 H 0.666179 0.294055 0.045553 0.057 Uiso 1 1 calc R U . . .
C17 C 0.4533(3) 0.1820(3) 0.11325(15) 0.0353(6) Uani 1 1 d . . . . .
C18 C 0.3923(3) 0.1157(3) 0.04790(15) 0.0389(7) Uani 1 1 d . . . . .
H18 H 0.441144 0.128026 0.011309 0.047 Uiso 1 1 calc R U . . .
C19 C 0.2549(3) 0.0290(3) 0.03775(15) 0.0370(7) Uani 1 1 d . . . . .
C20 C 0.1856(3) 0.0129(3) 0.09379(15) 0.0375(7) Uani 1 1 d . . . . .
H20 H 0.093987 -0.042096 0.088058 0.045 Uiso 1 1 calc R U . . .
C21 C 0.2542(3) 0.0793(3) 0.15792(14) 0.0336(6) Uani 1 1 d . . . . .
C24 C 0.8127(4) 0.4191(4) 0.12061(19) 0.0534(9) Uani 1 1 d . . . . .
H24 H 0.877581 0.452363 0.092656 0.064 Uiso 1 1 calc R U . . .
C26 C 0.0751(4) -0.0096(3) 0.23268(18) 0.0454(8) Uani 1 1 d . . . . .
H26 H 0.010775 -0.060963 0.195006 0.054 Uiso 1 1 calc R U . . .
C28 C 0.2680(4) 0.1395(3) 0.34238(15) 0.0404(7) Uani 1 1 d . . . . .
H28 H 0.333834 0.190167 0.379710 0.048 Uiso 1 1 calc R U . . .
C29 C 0.1414(4) 0.0624(4) 0.35388(18) 0.0492(8) Uani 1 1 d . . . . .
H29 H 0.122345 0.059840 0.398476 0.059 Uiso 1 1 calc R U . . .
C30 C 0.1869(4) -0.0452(3) -0.03144(16) 0.0401(7) Uani 1 1 d . . . . .
C31 C 0.0738(4) -0.1601(4) -0.03819(18) 0.0521(9) Uani 1 1 d . . . . .
H31 H 0.041766 -0.189833 0.000790 0.063 Uiso 1 1 calc R U . . .
C32 C 0.2317(4) -0.0038(4) -0.09055(18) 0.0572(10) Uani 1 1 d . . . . .
H32 H 0.307160 0.072066 -0.087321 0.069 Uiso 1 1 calc R U . . .
C33 C 0.0529(5) -0.1887(4) -0.15989(18) 0.0606(11) Uani 1 1 d . . . . .
H33 H 0.008270 -0.236389 -0.202889 0.073 Uiso 1 1 calc R U . . .
C34 C 0.1648(5) -0.0747(5) -0.15433(19) 0.0658(12) Uani 1 1 d . . . . .
H34 H 0.195045 -0.045902 -0.193824 0.079 Uiso 1 1 calc R U . . .
C35 C 0.0095(4) -0.2295(4) -0.1025(2) 0.0587(10) Uani 1 1 d . . . . .
H35 H -0.065342 -0.305994 -0.106312 0.070 Uiso 1 1 calc R U . . .
C36 C 0.0426(4) -0.0113(4) 0.29893(18) 0.0486(8) Uani 1 1 d . . . . .
H36 H -0.044856 -0.061620 0.305871 0.058 Uiso 1 1 calc R U . . .
C37 C 0.8420(4) 0.4638(4) 0.19032(19) 0.0502(9) Uani 1 1 d . . . . .
H37 H 0.926557 0.527676 0.209592 0.060 Uiso 1 1 calc R U . . .
C38 C 0.8162(4) 0.5247(3) 0.52944(16) 0.0431(8) Uani 1 1 d . . . . .
C42 C 0.4492(4) 0.5810(3) 0.33167(18) 0.0460(8) Uani 1 1 d . . . . .
H42 H 0.484493 0.636597 0.373408 0.055 Uiso 1 1 calc R U . . .
C43 C 0.3676(4) 0.6040(4) 0.2819(2) 0.0521(9) Uani 1 1 d . . . . .
H43 H 0.345105 0.674647 0.289912 0.063 Uiso 1 1 calc R U . . .
C44 C 0.3185(4) 0.5219(4) 0.2197(2) 0.0519(9) Uani 1 1 d . . . . .
H44 H 0.264825 0.537771 0.184982 0.062 Uiso 1 1 calc R U . . .
C45 C 0.3502(4) 0.4167(3) 0.20986(16) 0.0430(7) Uani 1 1 d . . . . .
H45 H 0.317698 0.361816 0.167841 0.052 Uiso 1 1 calc R U . . .
C98 C 0.5933(3) 0.2781(3) 0.13601(15) 0.0345(6) Uani 1 1 d . . . . .
C99 C 0.8861(4) 0.6566(4) 0.5350(2) 0.0560(10) Uani 1 1 d . . . . .
H99 H 0.867699 0.697410 0.500005 0.067 Uiso 1 1 calc R U . . .
C100 C 0.9821(5) 0.7263(4) 0.5923(2) 0.0651(12) Uani 1 1 d . . . . .
H100 H 1.029874 0.813237 0.595257 0.078 Uiso 1 1 calc R U . . .
C101 C 1.0068(5) 0.6663(5) 0.6453(2) 0.0667(12) Uani 1 1 d . . . . .
H101 H 1.060195 0.708015 0.688033 0.080 Uiso 1 1 d R U . . .
C102 C 0.9380(5) 0.5374(5) 0.6405(2) 0.0755(15) Uani 1 1 d . . . . .
H102 H 0.954503 0.497734 0.676468 0.091 Uiso 1 1 calc R U . . .
C103 C 0.8437(5) 0.4657(4) 0.58219(19) 0.0594(11) Uani 1 1 d . . . . .
H103 H 0.799399 0.378174 0.578806 0.071 Uiso 1 1 calc R U . . .
C104 C 0.5685(4) -0.0806(3) 0.25717(18) 0.0473(8) Uani 1 1 d . . . . .
H104 H 0.552189 -0.156399 0.228226 0.057 Uiso 1 1 calc R U . . .
C105 C 0.2037(3) 0.0692(3) 0.22397(15) 0.0351(6) Uani 1 1 d . . . . .
Cl1 Cl 0.41237(17) 0.18644(15) 0.51187(7) 0.0894(4) Uani 1 1 d . . . . .
Cl2 Cl 0.3869(3) 0.7998(2) 0.08557(10) 0.1357(8) Uani 1 1 d . . . . .

loop_
_atom_site_aniso_label
_atom_site_aniso_U_11
_atom_site_aniso_U_22
_atom_site_aniso_U_33
_atom_site_aniso_U_23
_atom_site_aniso_U_13
_atom_site_aniso_U_12
Co1 0.0341(2) 0.0315(2) 0.0229(2) 0.00083(14) 0.00134(15) 0.01092(16)
N1 0.0378(14) 0.0345(12) 0.0261(11) 0.0031(9) 0.0026(10) 0.0135(10)
N2 0.0344(13) 0.0331(12) 0.0240(11) 0.0024(9) 0.0047(9) 0.0109(10)
N3 0.0361(14) 0.0328(12) 0.0286(12) 0.0032(9) 0.0036(10) 0.0108(10)
N4 0.0377(14) 0.0361(13) 0.0285(12) 0.0022(9) 0.0028(10) 0.0126(11)
N7 0.0375(14) 0.0327(12) 0.0308(12) 0.0029(9) 0.0052(10) 0.0139(10)
N8 0.0353(14) 0.0332(12) 0.0248(11) 0.0008(9) 0.0010(9) 0.0118(10)
C2 0.0401(17) 0.0355(15) 0.0283(14) 0.0036(11) 0.0032(12) 0.0149(12)
C3 0.0430(19) 0.0438(17) 0.0325(15) 0.0028(12) -0.0014(13) 0.0187(14)
C4 0.0380(17) 0.0427(16) 0.0267(14) -0.0014(11) 0.0013(12) 0.0126(13)
C5 0.0446(18) 0.0396(16) 0.0301(15) -0.0042(12) 0.0001(12) 0.0158(14)
C6 0.0368(17) 0.0371(15) 0.0288(14) 0.0009(11) 0.0034(12) 0.0133(12)
C7 0.0361(16) 0.0377(15) 0.0287(14) 0.0005(11) 0.0021(11) 0.0133(12)
C9 0.0381(17) 0.0350(15) 0.0302(14) 0.0020(11) 0.0010(12) 0.0150(12)
C11 0.0482(19) 0.0364(15) 0.0337(15) -0.0006(12) 0.0030(13) 0.0179(14)
C12 0.057(2) 0.0463(18) 0.0403(17) 0.0071(14) -0.0023(15) 0.0250(16)
C13 0.066(3) 0.0410(18) 0.059(2) 0.0126(16) 0.0043(18) 0.0255(18)
C14 0.0378(18) 0.0405(16) 0.0347(15) 0.0008(12) 0.0015(12) 0.0039(13)
C16 0.047(2) 0.054(2) 0.0330(16) 0.0065(14) 0.0102(14) 0.0112(16)
C17 0.0373(16) 0.0358(15) 0.0292(14) 0.0039(11) 0.0031(12) 0.0112(12)
C18 0.0406(18) 0.0434(17) 0.0262(14) 0.0033(12) 0.0053(12) 0.0100(13)
C19 0.0423(18) 0.0388(16) 0.0270(14) 0.0029(11) 0.0000(12) 0.0148(13)
C20 0.0340(16) 0.0376(15) 0.0326(15) 0.0013(11) 0.0011(12) 0.0074(12)
C21 0.0356(16) 0.0353(14) 0.0280(14) 0.0029(11) 0.0027(11) 0.0130(12)
C24 0.046(2) 0.056(2) 0.0464(19) 0.0115(16) 0.0159(16) 0.0044(17)
C26 0.0394(19) 0.0478(18) 0.0416(17) 0.0001(14) 0.0084(14) 0.0107(14)
C28 0.051(2) 0.0424(17) 0.0246(14) 0.0026(12) 0.0058(13) 0.0161(14)
C29 0.053(2) 0.057(2) 0.0396(17) 0.0115(15) 0.0170(15) 0.0202(17)
C30 0.0430(18) 0.0452(17) 0.0278(14) 0.0008(12) -0.0001(12) 0.0155(14)
C31 0.057(2) 0.050(2) 0.0311(16) -0.0004(14) 0.0015(15) 0.0046(17)
C32 0.052(2) 0.070(3) 0.0310(16) 0.0078(16) 0.0012(15) 0.0056(19)
C33 0.063(3) 0.081(3) 0.0271(16) -0.0099(16) -0.0082(16) 0.025(2)
C34 0.065(3) 0.091(3) 0.0277(17) 0.0047(18) 0.0048(16) 0.017(2)
C35 0.057(2) 0.053(2) 0.045(2) -0.0052(16) -0.0024(17) 0.0042(18)
C36 0.044(2) 0.053(2) 0.0461(19) 0.0098(15) 0.0170(15) 0.0129(16)
C37 0.0394(19) 0.0495(19) 0.0479(19) 0.0086(15) 0.0021(15) 0.0030(15)
C38 0.0414(18) 0.0527(19) 0.0297(15) -0.0055(13) -0.0010(13) 0.0178(15)
C42 0.050(2) 0.0433(18) 0.0425(18) -0.0035(13) 0.0015(15) 0.0207(15)
C43 0.061(2) 0.0452(19) 0.057(2) 0.0056(16) 0.0039(17) 0.0302(18)
C44 0.057(2) 0.053(2) 0.049(2) 0.0089(16) -0.0059(16) 0.0291(18)
C45 0.050(2) 0.0468(18) 0.0330(15) 0.0041(13) -0.0018(13) 0.0226(15)
C98 0.0365(16) 0.0329(14) 0.0298(14) 0.0045(11) 0.0040(11) 0.0094(12)
C99 0.058(2) 0.048(2) 0.054(2) -0.0068(16) -0.0122(18) 0.0211(17)
C100 0.057(3) 0.056(2) 0.067(3) -0.0204(19) -0.014(2) 0.0206(19)
C101 0.052(2) 0.087(3) 0.043(2) -0.019(2) -0.0120(17) 0.020(2)
C102 0.066(3) 0.105(4) 0.0342(19) 0.009(2) -0.0098(18) 0.014(3)
C103 0.065(3) 0.060(2) 0.0368(18) 0.0049(16) -0.0090(17) 0.0115(19)
C104 0.058(2) 0.0367(17) 0.0454(18) 0.0002(13) 0.0034(15) 0.0194(15)
C105 0.0363(16) 0.0381(15) 0.0289(14) 0.0042(11) 0.0057(11) 0.0127(12)
Cl1 0.0940(10) 0.1018(10) 0.0601(7) 0.0025(6) 0.0077(6) 0.0289(8)
Cl2 0.158(2) 0.1476(17) 0.0816(11) -0.0130(11) 0.0038(11) 0.0507(15)

loop_
_atom_type_symbol
_atom_type_description
_atom_type_scat_dispersion_real
_atom_type_scat_dispersion_imag
_atom_type_scat_source
C C 0.0033 0.0016 'International Tables Vol C Tables 4.2.6.8 and 6.1.1.4'
H H 0.0000 0.0000 'International Tables Vol C Tables 4.2.6.8 and 6.1.1.4'
Cl Cl 0.1484 0.1585 'International Tables Vol C Tables 4.2.6.8 and 6.1.1.4'
Co Co 0.3494 0.9721 'International Tables Vol C Tables 4.2.6.8 and 6.1.1.4'
N N 0.0061 0.0033 'International Tables Vol C Tables 4.2.6.8 and 6.1.1.4'

loop_
_geom_angle_atom_site_label_1
_geom_angle_atom_site_label_2
_geom_angle_atom_site_label_3
_geom_angle
_geom_angle_site_symmetry_1
_geom_angle_site_symmetry_3
_geom_angle_publ_flag
N1 Co1 N3 164.63(10) . . ?
N1 Co1 N4 90.85(11) . . ?
N1 Co1 N7 89.75(11) . . ?
N2 Co1 N1 82.37(10) . . ?
N2 Co1 N3 82.26(10) . . ?
N2 Co1 N4 98.62(11) . . ?
N2 Co1 N7 96.47(11) . . ?
N4 Co1 N3 91.20(11) . . ?
N4 Co1 N7 164.85(10) . . ?
N7 Co1 N3 92.23(11) . . ?
N8 Co1 N1 97.70(11) . . ?
N8 Co1 N2 178.94(11) . . ?
N8 Co1 N3 97.67(11) . . ?
N8 Co1 N4 82.44(11) . . ?
N8 Co1 N7 82.47(11) . . ?
C28 N1 Co1 127.1(2) . . ?
C28 N1 C105 119.1(3) . . ?
C105 N1 Co1 113.83(19) . . ?
C17 N2 Co1 118.9(2) . . ?
C21 N2 Co1 119.25(19) . . ?
C21 N2 C17 121.7(2) . . ?
C14 N3 Co1 126.8(2) . . ?
C14 N3 C98 119.1(3) . . ?
C98 N3 Co1 114.0(2) . . ?
C7 N4 Co1 114.1(2) . . ?
C45 N4 Co1 127.2(2) . . ?
C45 N4 C7 118.7(3) . . ?
C9 N7 Co1 113.6(2) . . ?
C11 N7 Co1 127.3(2) . . ?
C11 N7 C9 119.0(3) . . ?
C2 N8 Co1 118.8(2) . . ?
C6 N8 Co1 118.9(2) . . ?
C6 N8 C2 122.2(3) . . ?
N8 C2 C3 120.1(3) . . ?
N8 C2 C9 111.3(3) . . ?
C3 C2 C9 128.5(3) . . ?
C2 C3 H3 120.3 . . ?
C2 C3 C4 119.4(3) . . ?
C4 C3 H3 120.3 . . ?
C3 C4 C38 120.2(3) . . ?
C5 C4 C3 119.0(3) . . ?
C5 C4 C38 120.6(3) . . ?
C4 C5 H5 120.5 . . ?
C6 C5 C4 119.0(3) . . ?
C6 C5 H5 120.5 . . ?
N8 C6 C5 120.1(3) . . ?
N8 C6 C7 111.3(2) . . ?
C5 C6 C7 128.6(3) . . ?
N4 C7 C6 113.2(3) . . ?
N4 C7 C42 121.6(3) . . ?
C42 C7 C6 125.2(3) . . ?
N7 C9 C2 113.6(3) . . ?
N7 C9 C12 121.3(3) . . ?
C12 C9 C2 125.0(3) . . ?
N7 C11 H11 119.0 . . ?
N7 C11 C104 121.9(3) . . ?
C104 C11 H11 119.0 . . ?
C9 C12 H12 120.6 . . ?
C9 C12 C13 118.7(3) . . ?
C13 C12 H12 120.6 . . ?
C12 C13 H13 120.3 . . ?
C104 C13 C12 119.4(4) . . ?
C104 C13 H13 120.3 . . ?
N3 C14 H14 119.3 . . ?
N3 C14 C37 121.4(3) . . ?
C37 C14 H14 119.3 . . ?
C24 C16 H16 120.8 . . ?
C24 C16 C98 118.3(3) . . ?
C98 C16 H16 120.8 . . ?
N2 C17 C18 120.5(3) . . ?
N2 C17 C98 111.0(2) . . ?
C18 C17 C98 128.5(3) . . ?
C17 C18 H18 120.7 . . ?
C17 C18 C19 118.7(3) . . ?
C19 C18 H18 120.7 . . ?
C18 C19 C30 120.2(3) . . ?
C20 C19 C18 118.9(3) . . ?
C20 C19 C30 120.9(3) . . ?
C19 C20 H20 120.4 . . ?
C21 C20 C19 119.3(3) . . ?
C21 C20 H20 120.4 . . ?
N2 C21 C20 120.9(3) . . ?
N2 C21 C105 111.2(2) . . ?
C20 C21 C105 127.9(3) . . ?
C16 C24 H24 120.1 . . ?
C16 C24 C37 119.8(3) . . ?
C37 C24 H24 120.1 . . ?
C36 C26 H26 120.5 . . ?
C105 C26 H26 120.5 . . ?
C105 C26 C36 118.9(3) . . ?
N1 C28 H28 119.0 . . ?
N1 C28 C29 121.9(3) . . ?
C29 C28 H28 119.0 . . ?
C28 C29 H29 120.3 . . ?
C28 C29 C36 119.5(3) . . ?
C36 C29 H29 120.3 . . ?
C31 C30 C19 119.9(3) . . ?
C32 C30 C19 121.8(3) . . ?
C32 C30 C31 118.4(3) . . ?
C30 C31 H31 119.9 . . ?
C35 C31 C30 120.2(3) . . ?
C35 C31 H31 119.9 . . ?
C30 C32 H32 119.9 . . ?
C34 C32 C30 120.2(4) . . ?
C34 C32 H32 119.9 . . ?
C34 C33 H33 120.3 . . ?
C35 C33 H33 120.3 . . ?
C35 C33 C34 119.4(3) . . ?
C32 C34 C33 120.5(4) . . ?
C32 C34 H34 119.8 . . ?
C33 C34 H34 119.8 . . ?
C31 C35 H35 119.3 . . ?
C33 C35 C31 121.3(4) . . ?
C33 C35 H35 119.3 . . ?
C26 C36 H36 120.4 . . ?
C29 C36 C26 119.2(3) . . ?
C29 C36 H36 120.4 . . ?
C14 C37 C24 119.6(3) . . ?
C14 C37 H37 120.2 . . ?
C24 C37 H37 120.2 . . ?
C99 C38 C4 119.8(3) . . ?
C103 C38 C4 121.0(3) . . ?
C103 C38 C99 119.1(3) . . ?
C7 C42 H42 120.6 . . ?
C43 C42 C7 118.7(3) . . ?
C43 C42 H42 120.6 . . ?
C42 C43 H43 120.1 . . ?
C42 C43 C44 119.8(3) . . ?
C44 C43 H43 120.1 . . ?
C43 C44 H44 120.5 . . ?
C45 C44 C43 118.9(3) . . ?
C45 C44 H44 120.5 . . ?
N4 C45 C44 122.2(3) . . ?
N4 C45 H45 118.9 . . ?
C44 C45 H45 118.9 . . ?
N3 C98 C16 121.8(3) . . ?
N3 C98 C17 113.6(3) . . ?
C16 C98 C17 124.6(3) . . ?
C38 C99 H99 119.8 . . ?
C100 C99 C38 120.4(4) . . ?
C100 C99 H99 119.8 . . ?
C99 C100 H100 120.1 . . ?
C101 C100 C99 119.9(4) . . ?
C101 C100 H100 120.1 . . ?
C100 C101 H101 124.8 . . ?
C102 C101 C100 120.1(4) . . ?
C102 C101 H101 114.7 . . ?
C101 C102 H102 119.7 . . ?
C101 C102 C103 120.5(4) . . ?
C103 C102 H102 119.7 . . ?
C38 C103 C102 120.0(4) . . ?
C38 C103 H103 120.0 . . ?
C102 C103 H103 120.0 . . ?
C11 C104 H104 120.2 . . ?
C13 C104 C11 119.5(3) . . ?
C13 C104 H104 120.2 . . ?
N1 C105 C21 113.3(3) . . ?
N1 C105 C26 121.3(3) . . ?
C26 C105 C21 125.3(3) . . ?

loop_
_geom_bond_atom_site_label_1
_geom_bond_atom_site_label_2
_geom_bond_distance
_geom_bond_site_symmetry_2
_geom_bond_publ_flag
Co1 N1 1.926(3) . ?
Co1 N2 1.854(2) . ?
Co1 N3 1.940(3) . ?
Co1 N4 1.935(3) . ?
Co1 N7 1.938(3) . ?
Co1 N8 1.851(2) . ?
N1 C28 1.343(4) . ?
N1 C105 1.365(4) . ?
N2 C17 1.345(4) . ?
N2 C21 1.327(4) . ?
N3 C14 1.343(4) . ?
N3 C98 1.356(4) . ?
N4 C7 1.360(4) . ?
N4 C45 1.332(4) . ?
N7 C9 1.365(4) . ?
N7 C11 1.329(4) . ?
N8 C2 1.343(4) . ?
N8 C6 1.341(4) . ?
C2 C3 1.377(4) . ?
C2 C9 1.462(4) . ?
C3 H3 0.9300 . ?
C3 C4 1.401(5) . ?
C4 C5 1.396(5) . ?
C4 C38 1.468(4) . ?
C5 H5 0.9300 . ?
C5 C6 1.388(4) . ?
C6 C7 1.473(4) . ?
C7 C42 1.379(5) . ?
C9 C12 1.375(5) . ?
C11 H11 0.9300 . ?
C11 C104 1.375(5) . ?
C12 H12 0.9300 . ?
C12 C13 1.386(5) . ?
C13 H13 0.9300 . ?
C13 C104 1.366(5) . ?
C14 H14 0.9300 . ?
C14 C37 1.375(5) . ?
C16 H16 0.9300 . ?
C16 C24 1.373(5) . ?
C16 C98 1.390(4) . ?
C17 C18 1.381(4) . ?
C17 C98 1.470(4) . ?
C18 H18 0.9300 . ?
C18 C19 1.408(5) . ?
C19 C20 1.390(4) . ?
C19 C30 1.481(4) . ?
C20 H20 0.9300 . ?
C20 C21 1.377(4) . ?
C21 C105 1.469(4) . ?
C24 H24 0.9300 . ?
C24 C37 1.378(5) . ?
C26 H26 0.9300 . ?
C26 C36 1.395(5) . ?
C26 C105 1.374(5) . ?
C28 H28 0.9300 . ?
C28 C29 1.371(5) . ?
C29 H29 0.9300 . ?
C29 C36 1.376(5) . ?
C30 C31 1.398(5) . ?
C30 C32 1.385(5) . ?
C31 H31 0.9300 . ?
C31 C35 1.380(5) . ?
C32 H32 0.9300 . ?
C32 C34 1.382(5) . ?
C33 H33 0.9300 . ?
C33 C34 1.388(6) . ?
C33 C35 1.345(6) . ?
C34 H34 0.9300 . ?
C35 H35 0.9300 . ?
C36 H36 0.9300 . ?
C37 H37 0.9300 . ?
C38 C99 1.405(5) . ?
C38 C103 1.381(5) . ?
C42 H42 0.9300 . ?
C42 C43 1.365(5) . ?
C43 H43 0.9300 . ?
C43 C44 1.382(5) . ?
C44 H44 0.9300 . ?
C44 C45 1.369(5) . ?
C45 H45 0.9300 . ?
C99 H99 0.9300 . ?
C99 C100 1.383(5) . ?
C100 H100 0.9300 . ?
C100 C101 1.383(7) . ?
C101 H101 0.9342 . ?
C101 C102 1.374(7) . ?
C102 H102 0.9300 . ?
C102 C103 1.395(5) . ?
C103 H103 0.9300 . ?
C104 H104 0.9300 . ?

loop_
_geom_torsion_atom_site_label_1
_geom_torsion_atom_site_label_2
_geom_torsion_atom_site_label_3
_geom_torsion_atom_site_label_4
_geom_torsion
_geom_torsion_site_symmetry_1
_geom_torsion_site_symmetry_2
_geom_torsion_site_symmetry_3
_geom_torsion_site_symmetry_4
_geom_torsion_publ_flag
Co1 N1 C28 C29 -178.2(3) . . . . ?
Co1 N1 C105 C21 0.8(3) . . . . ?
Co1 N1 C105 C26 178.6(3) . . . . ?
Co1 N2 C17 C18 175.2(2) . . . . ?
Co1 N2 C17 C98 -4.3(4) . . . . ?
Co1 N2 C21 C20 -177.4(2) . . . . ?
Co1 N2 C21 C105 0.6(4) . . . . ?
Co1 N3 C14 C37 -177.9(3) . . . . ?
Co1 N3 C98 C16 178.6(3) . . . . ?
Co1 N3 C98 C17 0.4(3) . . . . ?
Co1 N4 C7 C6 2.0(3) . . . . ?
Co1 N4 C7 C42 -177.1(3) . . . . ?
Co1 N4 C45 C44 177.4(3) . . . . ?
Co1 N7 C9 C2 -3.4(3) . . . . ?
Co1 N7 C9 C12 175.4(3) . . . . ?
Co1 N7 C11 C104 -176.8(3) . . . . ?
Co1 N8 C2 C3 173.9(2) . . . . ?
Co1 N8 C2 C9 -4.0(4) . . . . ?
Co1 N8 C6 C5 -173.8(2) . . . . ?
Co1 N8 C6 C7 3.8(4) . . . . ?
N1 Co1 N2 C17 -176.6(3) . . . . ?
N1 Co1 N2 C21 -0.2(2) . . . . ?
N1 Co1 N8 C2 90.5(2) . . . . ?
N1 Co1 N8 C6 -92.1(2) . . . . ?
N1 C28 C29 C36 -1.1(6) . . . . ?
N2 C17 C18 C19 1.7(5) . . . . ?
N2 C17 C98 N3 2.3(4) . . . . ?
N2 C17 C98 C16 -175.9(3) . . . . ?
N2 C21 C105 N1 -0.9(4) . . . . ?
N2 C21 C105 C26 -178.6(3) . . . . ?
N3 Co1 N2 C17 3.7(2) . . . . ?
N3 Co1 N2 C21 -179.9(3) . . . . ?
N3 Co1 N8 C2 -89.4(2) . . . . ?
N3 Co1 N8 C6 88.0(2) . . . . ?
N3 C14 C37 C24 0.2(6) . . . . ?
N4 Co1 N2 C17 93.7(2) . . . . ?
N4 Co1 N2 C21 -89.9(2) . . . . ?
N4 Co1 N8 C2 -179.6(3) . . . . ?
N4 Co1 N8 C6 -2.2(2) . . . . ?
N4 C7 C42 C43 -0.9(5) . . . . ?
N7 Co1 N2 C17 -87.7(2) . . . . ?
N7 Co1 N2 C21 88.7(2) . . . . ?
N7 Co1 N8 C2 1.8(2) . . . . ?
N7 Co1 N8 C6 179.2(2) . . . . ?
N7 C9 C12 C13 2.6(6) . . . . ?
N7 C11 C104 C13 1.2(6) . . . . ?
N8 C2 C3 C4 0.4(5) . . . . ?
N8 C2 C9 N7 4.7(4) . . . . ?
N8 C2 C9 C12 -174.1(3) . . . . ?
N8 C6 C7 N4 -3.6(4) . . . . ?
N8 C6 C7 C42 175.5(3) . . . . ?
C2 N8 C6 C5 3.5(5) . . . . ?
C2 N8 C6 C7 -178.9(3) . . . . ?
C2 C3 C4 C5 2.6(5) . . . . ?
C2 C3 C4 C38 -173.3(3) . . . . ?
C2 C9 C12 C13 -178.7(4) . . . . ?
C3 C2 C9 N7 -172.9(3) . . . . ?
C3 C2 C9 C12 8.3(6) . . . . ?
C3 C4 C5 C6 -2.6(5) . . . . ?
C3 C4 C38 C99 141.4(4) . . . . ?
C3 C4 C38 C103 -35.5(5) . . . . ?
C4 C5 C6 N8 -0.4(5) . . . . ?
C4 C5 C6 C7 -177.5(3) . . . . ?
C4 C38 C99 C100 -176.3(4) . . . . ?
C4 C38 C103 C102 178.0(4) . . . . ?
C5 C4 C38 C99 -34.5(5) . . . . ?
C5 C4 C38 C103 148.7(4) . . . . ?
C5 C6 C7 N4 173.8(3) . . . . ?
C5 C6 C7 C42 -7.2(6) . . . . ?
C6 N8 C2 C3 -3.5(5) . . . . ?
C6 N8 C2 C9 178.7(3) . . . . ?
C6 C7 C42 C43 -179.9(3) . . . . ?
C7 N4 C45 C44 -2.8(5) . . . . ?
C7 C42 C43 C44 -1.4(6) . . . . ?
C9 N7 C11 C104 -0.8(5) . . . . ?
C9 C2 C3 C4 177.8(3) . . . . ?
C9 C12 C13 C104 -2.1(6) . . . . ?
C11 N7 C9 C2 -180.0(3) . . . . ?
C11 N7 C9 C12 -1.1(5) . . . . ?
C12 C13 C104 C11 0.3(6) . . . . ?
C14 N3 C98 C16 1.5(5) . . . . ?
C14 N3 C98 C17 -176.8(3) . . . . ?
C16 C24 C37 C14 0.3(6) . . . . ?
C17 N2 C21 C20 -1.1(5) . . . . ?
C17 N2 C21 C105 176.9(3) . . . . ?
C17 C18 C19 C20 -0.3(5) . . . . ?
C17 C18 C19 C30 -179.1(3) . . . . ?
C18 C17 C98 N3 -177.1(3) . . . . ?
C18 C17 C98 C16 4.7(6) . . . . ?
C18 C19 C20 C21 -1.8(5) . . . . ?
C18 C19 C30 C31 156.7(4) . . . . ?
C18 C19 C30 C32 -23.7(5) . . . . ?
C19 C20 C21 N2 2.5(5) . . . . ?
C19 C20 C21 C105 -175.2(3) . . . . ?
C19 C30 C31 C35 179.7(4) . . . . ?
C19 C30 C32 C34 -179.2(4) . . . . ?
C20 C19 C30 C31 -22.1(5) . . . . ?
C20 C19 C30 C32 157.5(4) . . . . ?
C20 C21 C105 N1 176.9(3) . . . . ?
C20 C21 C105 C26 -0.8(6) . . . . ?
C21 N2 C17 C18 -1.1(5) . . . . ?
C21 N2 C17 C98 179.4(3) . . . . ?
C24 C16 C98 N3 -0.9(6) . . . . ?
C24 C16 C98 C17 177.1(4) . . . . ?
C28 N1 C105 C21 -177.3(3) . . . . ?
C28 N1 C105 C26 0.5(5) . . . . ?
C28 C29 C36 C26 2.4(6) . . . . ?
C30 C19 C20 C21 177.0(3) . . . . ?
C30 C31 C35 C33 -0.4(7) . . . . ?
C30 C32 C34 C33 -0.6(7) . . . . ?
C31 C30 C32 C34 0.4(6) . . . . ?
C32 C30 C31 C35 0.0(6) . . . . ?
C34 C33 C35 C31 0.2(7) . . . . ?
C35 C33 C34 C32 0.2(8) . . . . ?
C36 C26 C105 N1 0.8(5) . . . . ?
C36 C26 C105 C21 178.4(3) . . . . ?
C38 C4 C5 C6 173.3(3) . . . . ?
C38 C99 C100 C101 -1.8(7) . . . . ?
C42 C43 C44 C45 1.7(6) . . . . ?
C43 C44 C45 N4 0.5(6) . . . . ?
C45 N4 C7 C6 -177.9(3) . . . . ?
C45 N4 C7 C42 3.0(5) . . . . ?
C98 N3 C14 C37 -1.1(5) . . . . ?
C98 C16 C24 C37 0.0(6) . . . . ?
C98 C17 C18 C19 -178.9(3) . . . . ?
C99 C38 C103 C102 1.1(7) . . . . ?
C99 C100 C101 C102 1.2(7) . . . . ?
C100 C101 C102 C103 0.6(8) . . . . ?
C101 C102 C103 C38 -1.7(8) . . . . ?
C103 C38 C99 C100 0.6(6) . . . . ?
C105 N1 C28 C29 -0.4(5) . . . . ?
C105 C26 C36 C29 -2.3(6) . . . . ?

loop_
_smtbx_masks_void_nr
_smtbx_masks_void_average_x
_smtbx_masks_void_average_y
_smtbx_masks_void_average_z
_smtbx_masks_void_volume
_smtbx_masks_void_count_electrons
_smtbx_masks_void_content
1 -0.916 -0.997 -0.497 672.4 85.6 '8 H2O'
